data_7215251
loop_
_publ_author_name
'Taylor, Rupert G. D.'
'Yeo, Benjamin R.'
'Hallett, Andrew J.'
'Kariuki, Benson M.'
'Pope, Simon J. A.'

_publ_section_title
;
 An organometallic complex revealing an unexpected, reversible,
 temperature induced SC--SC transformation
;
_journal_issue 21
_journal_name_full CrystEngComm
_journal_page_first 4641
_journal_paper_doi 10.1039/c4ce00070f
_journal_volume 16
_journal_year 2014
_chemical_formula_moiety 'C25 H17 F N4 O4 Re, C F3 O3 S'
_chemical_formula_sum 'C26 H17 F4 N4 O7 Re S'
_chemical_formula_weight 791.70
_chemical_name_systematic
;
?
;
_space_group_IT_number 2
_symmetry_cell_setting triclinic
_symmetry_space_group_name_Hall '-P 1'
_symmetry_space_group_name_H-M 'P -1'
_atom_sites_solution_hydrogens geom
_atom_sites_solution_primary direct
_atom_sites_solution_secondary difmap
_audit_creation_method SHELXL-97
_cell_angle_alpha 77.040(2)
_cell_angle_beta 89.004(2)
_cell_angle_gamma 84.019(2)
_cell_formula_units_Z 2
_cell_length_a 8.5187(3)
_cell_length_b 11.9891(4)
_cell_length_c 13.4341(4)
_cell_measurement_reflns_used 5403
_cell_measurement_temperature 210(2)
_cell_measurement_theta_max 27.47
_cell_measurement_theta_min 2.83
_cell_volume 1329.79(8)
_computing_cell_refinement DENZO/SCALEPACK
_computing_data_collection 'cOLLECT,Nonius BV, 1997-2001'
_computing_data_reduction DENZO/SCALEPACK
_computing_structure_refinement SHELXL-97
_computing_structure_solution SHELXs-97
_diffrn_ambient_temperature 210(2)
_diffrn_measured_fraction_theta_full 0.989
_diffrn_measured_fraction_theta_max 0.989
_diffrn_measurement_device_type 'Nonius Kappa CCD'
_diffrn_measurement_method CCD
_diffrn_radiation_monochromator graphite
_diffrn_radiation_source 'fine-focus sealed tube'
_diffrn_radiation_type MoK\a
_diffrn_radiation_wavelength 0.71073
_diffrn_reflns_av_R_equivalents 0.0411
_diffrn_reflns_av_sigmaI/netI 0.0540
_diffrn_reflns_limit_h_max 11
_diffrn_reflns_limit_h_min -9
_diffrn_reflns_limit_k_max 15
_diffrn_reflns_limit_k_min -15
_diffrn_reflns_limit_l_max 17
_diffrn_reflns_limit_l_min -16
_diffrn_reflns_number 8828
_diffrn_reflns_theta_full 27.47
_diffrn_reflns_theta_max 27.47
_diffrn_reflns_theta_min 2.83
_exptl_absorpt_coefficient_mu 4.731
_exptl_absorpt_correction_T_max 0.8711
_exptl_absorpt_correction_T_min 0.3311
_exptl_absorpt_correction_type empirical
_exptl_absorpt_process_details Denzo/Scalepack
_exptl_crystal_colour yellow
_exptl_crystal_density_diffrn 1.977
_exptl_crystal_density_method 'not measured'
_exptl_crystal_description plate
_exptl_crystal_F_000 768
_exptl_crystal_size_max 0.30
_exptl_crystal_size_mid 0.25
_exptl_crystal_size_min 0.03
_refine_diff_density_max 1.693
_refine_diff_density_min -2.490
_refine_diff_density_rms 0.209
_refine_ls_extinction_method none
_refine_ls_goodness_of_fit_ref 1.043
_refine_ls_hydrogen_treatment constr
_refine_ls_matrix_type full
_refine_ls_number_parameters 452
_refine_ls_number_reflns 6007
_refine_ls_number_restraints 285
_refine_ls_restrained_S_all 1.020
_refine_ls_R_factor_all 0.0470
_refine_ls_R_factor_gt 0.0403
_refine_ls_shift/su_max 0.002
_refine_ls_shift/su_mean 0.000
_refine_ls_structure_factor_coef Fsqd
_refine_ls_weighting_details 'calc w=1/[\s^2^(Fo^2^)+(0.0552P)^2^+4.5153P] where P=(Fo^2^+2Fc^2^)/3'
_refine_ls_weighting_scheme calc
_refine_ls_wR_factor_gt 0.0970
_refine_ls_wR_factor_ref 0.1017
_reflns_number_gt 5403
_reflns_number_total 6007
_reflns_threshold_expression >2sigma(I)
_cod_data_source_file c4ce00070f2.cif
_cod_data_source_block slp1013c
_cod_depositor_comments
;
The following automatic conversions were performed:

'_symmetry_cell_setting' value 'Triclinic' changed to 'triclinic'
according to
/usr/data/users/saulius/crontab/automatic-downloads/rss-feeds/RSC/lib/dictionaries/cif_core.dic
dictionary named 'cif_core.dic' version 2.4.2 from 2011-04-26.

Automatic conversion script
Id: cif_fix_values 2281 2013-09-26 08:29:07Z andrius 

 Adding full bibliography for 7215250--7215263.cif.
;
_cod_original_sg_symbol_H-M P-1
_cod_database_code 7215251

loop_
_symmetry_equiv_pos_as_xyz
'x, y, z'
'-x, -y, -z'

loop_
_atom_site_label
_atom_site_type_symbol
_atom_site_fract_x
_atom_site_fract_y
_atom_site_fract_z
_atom_site_U_iso_or_equiv
_atom_site_adp_type
_atom_site_occupancy
_atom_site_symmetry_multiplicity
_atom_site_calc_flag
_atom_site_refinement_flags
_atom_site_disorder_assembly
_atom_site_disorder_group
F1 F 0.4134(5) 0.7996(3) 0.6812(3) 0.0256(11) Uani 0.827(10) 1 d PD A 1
C1 C 0.2923(9) 0.6424(9) 0.7791(10) 0.0208(17) Uani 0.827(10) 1 d PDU A 1
C2 C 0.2812(12) 0.7525(10) 0.7165(7) 0.0188(15) Uani 0.827(10) 1 d PDU A 1
C3 C 0.1365(14) 0.8158(8) 0.6895(6) 0.0231(17) Uani 0.827(10) 1 d PDU A 1
H3 H 0.1308 0.8870 0.6422 0.028 Uiso 0.827(10) 1 calc PR A 1
C4 C 0.0010(11) 0.7729(7) 0.7331(6) 0.0215(17) Uani 0.827(10) 1 d PDU A 1
H4 H -0.0978 0.8143 0.7142 0.026 Uiso 0.827(10) 1 calc PR A 1
C5 C 0.0097(10) 0.6694(10) 0.8046(8) 0.029(2) Uani 0.827(10) 1 d PDU A 1
H5 H -0.0816 0.6440 0.8389 0.035 Uiso 0.827(10) 1 calc PR A 1
C6 C 0.1549(10) 0.6029(8) 0.8255(8) 0.0266(15) Uani 0.827(10) 1 d PDU A 1
H6 H 0.1600 0.5307 0.8712 0.032 Uiso 0.827(10) 1 calc PR A 1
F1A F 0.172(2) 0.5236(16) 0.9061(14) 0.032(5) Uani 0.173(10) 1 d PDU A 2
C1A C 0.299(3) 0.655(5) 0.781(5) 0.021(3) Uani 0.173(10) 1 d PDU A 2
C2A C 0.162(2) 0.615(3) 0.827(3) 0.025(3) Uani 0.173(10) 1 d PDU A 2
C3A C 0.013(3) 0.664(4) 0.790(3) 0.024(3) Uani 0.173(10) 1 d PDU A 2
H3A H -0.0774 0.6292 0.8151 0.029 Uiso 0.173(10) 1 calc PR A 2
C4A C 0.001(5) 0.764(4) 0.715(3) 0.025(3) Uani 0.173(10) 1 d PDU A 2
H4A H -0.0988 0.8004 0.6915 0.030 Uiso 0.173(10) 1 calc PR A 2
C5A C 0.136(6) 0.812(3) 0.673(3) 0.022(3) Uani 0.173(10) 1 d PDU A 2
H5A H 0.1270 0.8827 0.6253 0.027 Uiso 0.173(10) 1 calc PR A 2
C6A C 0.284(5) 0.754(4) 0.703(4) 0.021(3) Uani 0.173(10) 1 d PDU A 2
H6A H 0.3748 0.7820 0.6696 0.025 Uiso 0.173(10) 1 calc PR A 2
C7 C 0.5384(6) 0.5548(5) 0.7242(4) 0.0204(10) Uani 1 1 d . A 1
C8 C 0.6842(6) 0.4754(4) 0.7609(4) 0.0203(10) Uani 1 1 d . A 1
C9 C 0.7498(6) 0.4605(4) 0.8582(4) 0.0201(10) Uani 1 1 d . A 1
H9 H 0.7000 0.4973 0.9069 0.024 Uiso 1 1 calc R A 1
C10 C 0.8902(7) 0.3900(5) 0.8811(4) 0.0227(11) Uani 1 1 d . A 1
H10 H 0.9386 0.3799 0.9453 0.027 Uiso 1 1 calc R A 1
C11 C 0.9586(6) 0.3344(4) 0.8085(4) 0.0196(10) Uani 1 1 d . A 1
H11 H 1.0542 0.2874 0.8247 0.023 Uiso 1 1 calc R A 1
C12 C 0.7588(6) 0.4165(4) 0.6928(4) 0.0199(10) Uani 1 1 d . A 1
H12 H 0.7135 0.4267 0.6277 0.024 Uiso 1 1 calc R A 1
C13 C 0.6629(6) 0.2076(5) 0.5472(4) 0.0198(10) Uani 1 1 d . A 1
H13 H 0.6739 0.2723 0.4941 0.024 Uiso 1 1 calc R A 1
C14 C 0.5272(6) 0.1516(5) 0.5509(4) 0.0223(11) Uani 1 1 d . A 1
H14 H 0.4495 0.1765 0.4996 0.027 Uiso 1 1 calc R A 1
C15 C 0.5076(6) 0.0587(5) 0.6306(4) 0.0226(11) Uani 1 1 d . A 1
H15 H 0.4167 0.0197 0.6344 0.027 Uiso 1 1 calc R A 1
C16 C 0.6248(6) 0.0240(4) 0.7053(4) 0.0200(10) Uani 1 1 d . A 1
H16 H 0.6130 -0.0382 0.7607 0.024 Uiso 1 1 calc R A 1
C17 C 0.7590(6) 0.0815(4) 0.6976(4) 0.0172(10) Uani 1 1 d . A 1
C18 C 0.8924(6) 0.0460(4) 0.7702(4) 0.0179(10) Uani 1 1 d . A 1
C19 C 0.8906(7) -0.0415(4) 0.8573(4) 0.0209(11) Uani 1 1 d . A 1
H19 H 0.7973 -0.0759 0.8769 0.025 Uiso 1 1 calc R A 1
C20 C 1.0275(7) -0.0781(5) 0.9154(4) 0.0230(11) Uani 1 1 d . A 1
H20 H 1.0288 -0.1384 0.9738 0.028 Uiso 1 1 calc R A 1
C21 C 1.1620(7) -0.0238(5) 0.8852(4) 0.0250(11) Uani 1 1 d . A 1
H21 H 1.2569 -0.0483 0.9220 0.030 Uiso 1 1 calc R A 1
C22 C 1.1553(6) 0.0665(5) 0.8008(4) 0.0213(11) Uani 1 1 d . A 1
H22 H 1.2463 0.1041 0.7821 0.026 Uiso 1 1 calc R A 1
C23 C 0.9596(6) 0.3629(5) 0.4871(4) 0.0187(10) Uani 1 1 d . A 1
C24 C 1.2001(6) 0.3084(4) 0.6176(4) 0.0203(10) Uani 1 1 d . A 1
C25 C 1.1024(6) 0.1446(4) 0.5276(4) 0.0177(10) Uani 1 1 d . A 1
C26 C 0.5048(7) 0.2031(5) 0.9065(4) 0.0225(11) Uani 1 1 d . B 1
N1 N 0.4382(5) 0.5750(4) 0.7998(3) 0.0203(9) Uani 1 1 d . A 1
H1 H 0.4654 0.5451 0.8630 0.024 Uiso 1 1 calc R A 1
N2 N 0.8927(5) 0.3454(4) 0.7148(3) 0.0165(8) Uani 1 1 d . A 1
N3 N 0.7793(5) 0.1717(4) 0.6178(3) 0.0170(8) Uani 1 1 d . A 1
N4 N 1.0230(5) 0.1028(4) 0.7440(3) 0.0150(8) Uani 1 1 d . A 1
O1 O 0.5158(5) 0.5959(4) 0.6333(3) 0.0303(10) Uani 1 1 d . A 1
O2 O 0.9363(5) 0.4337(3) 0.4146(3) 0.0258(8) Uani 1 1 d . A 1
O3 O 1.3148(5) 0.3502(3) 0.6221(3) 0.0268(9) Uani 1 1 d . A 1
O4 O 1.1644(5) 0.0816(3) 0.4824(3) 0.0259(8) Uani 1 1 d . A 1
O5 O 0.4457(5) 0.3798(3) 0.9852(3) 0.0275(9) Uani 1 1 d . B 1
O6 O 0.2317(5) 0.2624(4) 0.9731(3) 0.0343(10) Uani 1 1 d . B 1
O7 O 0.4454(5) 0.1886(4) 1.0965(3) 0.0296(9) Uani 1 1 d . B 1
F2 F 0.4755(4) 0.0944(3) 0.9130(3) 0.0331(8) Uani 1 1 d . B 1
F3 F 0.6601(4) 0.2019(3) 0.9178(3) 0.0307(8) Uani 1 1 d . B 1
F4 F 0.4675(4) 0.2620(3) 0.8112(2) 0.0326(8) Uani 1 1 d . B 1
S1 S 0.39411(16) 0.26573(11) 1.00146(10) 0.0205(3) Uani 1 1 d . B 1
Re1 Re 1.00349(2) 0.243603(16) 0.609352(14) 0.01539(8) Uani 1 1 d . A 1

loop_
_atom_site_aniso_label
_atom_site_aniso_U_11
_atom_site_aniso_U_22
_atom_site_aniso_U_33
_atom_site_aniso_U_23
_atom_site_aniso_U_13
_atom_site_aniso_U_12
F1 0.028(2) 0.018(2) 0.028(2) -0.0015(16) 0.0034(16) -0.0005(15)
C1 0.023(3) 0.020(3) 0.019(2) -0.007(3) -0.003(2) 0.004(2)
C2 0.022(3) 0.016(2) 0.020(3) -0.008(2) 0.004(2) 0.001(2)
C3 0.031(3) 0.021(3) 0.019(3) -0.009(3) -0.002(3) 0.002(2)
C4 0.025(3) 0.023(3) 0.019(3) -0.014(2) -0.005(2) 0.004(2)
C5 0.023(3) 0.034(3) 0.031(4) -0.007(3) 0.003(3) 0.000(2)
C6 0.026(3) 0.024(3) 0.028(3) -0.004(2) 0.003(2) 0.002(2)
F1A 0.031(7) 0.028(7) 0.030(7) 0.003(6) 0.006(6) 0.003(6)
C1A 0.023(4) 0.020(4) 0.021(4) -0.007(4) 0.000(4) 0.001(4)
C2A 0.025(4) 0.025(4) 0.025(4) -0.005(4) 0.001(4) 0.001(4)
C3A 0.024(4) 0.025(4) 0.025(5) -0.011(4) 0.001(4) 0.001(4)
C4A 0.026(4) 0.026(4) 0.024(5) -0.009(4) -0.001(4) 0.003(4)
C5A 0.025(4) 0.021(4) 0.022(5) -0.009(4) 0.000(4) 0.002(4)
C6A 0.024(4) 0.018(4) 0.020(5) -0.007(4) 0.000(4) 0.002(4)
C7 0.022(3) 0.018(2) 0.021(2) -0.003(2) -0.003(2) 0.000(2)
C8 0.021(3) 0.017(2) 0.022(2) -0.003(2) 0.001(2) 0.000(2)
C9 0.025(3) 0.016(2) 0.020(2) -0.006(2) 0.000(2) -0.001(2)
C10 0.024(3) 0.020(3) 0.024(3) -0.005(2) -0.005(2) -0.002(2)
C11 0.024(3) 0.015(2) 0.019(2) -0.002(2) -0.002(2) -0.001(2)
C12 0.020(3) 0.017(2) 0.023(2) -0.003(2) -0.003(2) -0.003(2)
C13 0.019(3) 0.022(3) 0.017(2) -0.003(2) -0.002(2) 0.001(2)
C14 0.022(3) 0.023(3) 0.023(3) -0.008(2) -0.004(2) 0.002(2)
C15 0.019(3) 0.019(3) 0.032(3) -0.010(2) 0.004(2) -0.001(2)
C16 0.024(3) 0.015(2) 0.022(2) -0.005(2) 0.005(2) -0.003(2)
C17 0.020(2) 0.017(2) 0.016(2) -0.0082(19) 0.0031(19) 0.0027(19)
C18 0.021(3) 0.013(2) 0.020(2) -0.0057(19) 0.000(2) 0.0022(19)
C19 0.025(3) 0.016(2) 0.022(3) -0.005(2) 0.005(2) -0.004(2)
C20 0.034(3) 0.016(3) 0.018(2) -0.002(2) 0.001(2) -0.004(2)
C21 0.029(3) 0.021(3) 0.023(3) 0.000(2) -0.006(2) -0.001(2)
C22 0.020(3) 0.019(3) 0.025(3) -0.005(2) -0.002(2) 0.000(2)
C23 0.021(3) 0.019(3) 0.017(2) -0.007(2) 0.0006(19) 0.002(2)
C24 0.023(3) 0.015(2) 0.021(2) -0.001(2) -0.002(2) 0.000(2)
C25 0.018(2) 0.012(2) 0.019(2) 0.0024(19) -0.0027(19) 0.0033(19)
C26 0.024(3) 0.023(3) 0.022(3) -0.006(2) -0.005(2) -0.005(2)
N1 0.022(2) 0.018(2) 0.018(2) -0.0021(17) -0.0028(17) 0.0055(18)
N2 0.014(2) 0.015(2) 0.020(2) -0.0031(17) 0.0009(16) -0.0003(16)
N3 0.015(2) 0.016(2) 0.020(2) -0.0070(17) -0.0025(16) 0.0042(16)
N4 0.014(2) 0.017(2) 0.0134(18) -0.0027(16) 0.0004(15) 0.0008(16)
O1 0.036(2) 0.032(2) 0.0187(18) -0.0041(17) -0.0012(17) 0.0141(18)
O2 0.034(2) 0.0175(19) 0.0231(19) -0.0004(16) -0.0027(17) -0.0007(16)
O3 0.022(2) 0.023(2) 0.035(2) -0.0058(17) -0.0020(17) -0.0039(16)
O4 0.027(2) 0.026(2) 0.0257(19) -0.0111(17) -0.0011(16) 0.0036(17)
O5 0.039(2) 0.0187(19) 0.0252(19) -0.0059(16) 0.0050(17) -0.0050(17)
O6 0.022(2) 0.039(3) 0.036(2) 0.001(2) -0.0025(18) 0.0008(18)
O7 0.038(2) 0.026(2) 0.0220(19) 0.0027(17) -0.0034(17) -0.0079(18)
F2 0.043(2) 0.0182(17) 0.040(2) -0.0088(15) 0.0014(17) -0.0089(15)
F3 0.0229(17) 0.0274(18) 0.041(2) -0.0071(15) -0.0001(15) -0.0009(14)
F4 0.045(2) 0.0320(19) 0.0207(16) -0.0068(14) -0.0031(15) -0.0020(16)
S1 0.0240(7) 0.0190(6) 0.0175(6) -0.0012(5) 0.0000(5) -0.0032(5)
Re1 0.01616(12) 0.01305(11) 0.01622(11) -0.00272(8) -0.00037(7) 0.00076(7)

loop_
_atom_type_symbol
_atom_type_description
_atom_type_scat_dispersion_real
_atom_type_scat_dispersion_imag
_atom_type_scat_source
C C 0.0033 0.0016 'International Tables Vol C Tables 4.2.6.8 and 6.1.1.4'
H H 0.0000 0.0000 'International Tables Vol C Tables 4.2.6.8 and 6.1.1.4'
N N 0.0061 0.0033 'International Tables Vol C Tables 4.2.6.8 and 6.1.1.4'
O O 0.0106 0.0060 'International Tables Vol C Tables 4.2.6.8 and 6.1.1.4'
F F 0.0171 0.0103 'International Tables Vol C Tables 4.2.6.8 and 6.1.1.4'
S S 0.1246 0.1234 'International Tables Vol C Tables 4.2.6.8 and 6.1.1.4'
Re Re -1.0185 7.2310 'International Tables Vol C Tables 4.2.6.8 and 6.1.1.4'

loop_
_geom_angle_atom_site_label_1
_geom_angle_atom_site_label_2
_geom_angle_atom_site_label_3
_geom_angle
C2 C1 C6 117.9(5)
C2 C1 N1 121.5(7)
C6 C1 N1 120.6(7)
F1 C2 C3 118.7(8)
F1 C2 C1 119.7(7)
C3 C2 C1 121.7(7)
C4 C3 C2 119.1(7)
C4 C3 H3 120.5
C2 C3 H3 120.5
C3 C4 C5 120.4(6)
C3 C4 H4 119.8
C5 C4 H4 119.8
C4 C5 C6 119.6(7)
C4 C5 H5 120.2
C6 C5 H5 120.2
C1 C6 C5 120.7(7)
C1 C6 H6 119.7
C5 C6 H6 119.7
C2A C1A C6A 117.8(5)
F1A C2A C3A 118.6(8)
F1A C2A C1A 119.6(8)
C3A C2A C1A 121.6(7)
C4A C3A C2A 119.0(7)
C4A C3A H3A 120.5
C2A C3A H3A 120.5
C3A C4A C5A 120.4(6)
C3A C4A H4A 119.8
C5A C4A H4A 119.8
C4A C5A C6A 119.6(7)
C4A C5A H5A 120.2
C6A C5A H5A 120.2
C1A C6A C5A 120.7(7)
C1A C6A H6A 119.6
C5A C6A H6A 119.6
O1 C7 N1 124.6(5)
O1 C7 C8 120.9(5)
N1 C7 C8 114.5(4)
C12 C8 C9 118.8(5)
C12 C8 C7 117.5(5)
C9 C8 C7 123.7(5)
C10 C9 C8 118.4(5)
C10 C9 H9 120.8
C8 C9 H9 120.8
C11 C10 C9 119.4(5)
C11 C10 H10 120.3
C9 C10 H10 120.3
N2 C11 C10 122.6(5)
N2 C11 H11 118.7
C10 C11 H11 118.7
N2 C12 C8 123.5(5)
N2 C12 H12 118.2
C8 C12 H12 118.2
N3 C13 C14 121.9(5)
N3 C13 H13 119.1
C14 C13 H13 119.1
C15 C14 C13 119.4(5)
C15 C14 H14 120.3
C13 C14 H14 120.3
C14 C15 C16 118.8(5)
C14 C15 H15 120.6
C16 C15 H15 120.6
C17 C16 C15 119.7(5)
C17 C16 H16 120.1
C15 C16 H16 120.1
N3 C17 C16 121.3(5)
N3 C17 C18 115.5(5)
C16 C17 C18 123.1(5)
N4 C18 C19 121.2(5)
N4 C18 C17 115.2(4)
C19 C18 C17 123.5(5)
C18 C19 C20 119.7(5)
C18 C19 H19 120.2
C20 C19 H19 120.2
C21 C20 C19 118.6(5)
C21 C20 H20 120.7
C19 C20 H20 120.7
C22 C21 C20 119.4(5)
C22 C21 H21 120.3
C20 C21 H21 120.3
N4 C22 C21 122.5(5)
N4 C22 H22 118.8
C21 C22 H22 118.8
O2 C23 Re1 178.8(5)
O3 C24 Re1 178.0(5)
O4 C25 Re1 176.9(4)
F3 C26 F2 107.0(5)
F3 C26 F4 107.3(5)
F2 C26 F4 107.4(4)
F3 C26 S1 112.0(4)
F2 C26 S1 111.4(4)
F4 C26 S1 111.5(4)
C7 N1 C1 122.3(7)
C7 N1 H1 118.9
C1 N1 H1 118.9
C12 N2 C11 117.2(4)
C12 N2 Re1 123.4(3)
C11 N2 Re1 119.4(3)
C13 N3 C17 118.8(5)
C13 N3 Re1 124.1(4)
C17 N3 Re1 117.1(3)
C22 N4 C18 118.4(4)
C22 N4 Re1 124.7(4)
C18 N4 Re1 116.9(3)
O7 S1 O6 115.2(3)
O7 S1 O5 115.1(3)
O6 S1 O5 115.1(3)
O7 S1 C26 102.9(3)
O6 S1 C26 102.8(3)
O5 S1 C26 103.2(2)
C25 Re1 C24 90.3(2)
C25 Re1 C23 89.5(2)
C24 Re1 C23 86.6(2)
C25 Re1 N3 94.55(19)
C24 Re1 N3 173.63(18)
C23 Re1 N3 97.5(2)
C25 Re1 N4 90.76(18)
C24 Re1 N4 100.79(19)
C23 Re1 N4 172.62(19)
N3 Re1 N4 75.11(16)
C25 Re1 N2 175.16(17)
C24 Re1 N2 90.31(19)
C23 Re1 N2 95.29(18)
N3 Re1 N2 84.47(15)
N4 Re1 N2 84.41(15)

loop_
_geom_bond_atom_site_label_1
_geom_bond_atom_site_label_2
_geom_bond_distance
F1 C2 1.344(10)
C1 C2 1.392(10)
C1 C6 1.392(11)
C1 N1 1.407(9)
C2 C3 1.387(10)
C3 C4 1.380(11)
C3 H3 0.9400
C4 C5 1.385(11)
C4 H4 0.9400
C5 C6 1.397(11)
C5 H5 0.9400
C6 H6 0.9400
F1A C2A 1.344(10)
C1A C2A 1.392(11)
C1A C6A 1.392(11)
C2A C3A 1.388(10)
C3A C4A 1.380(11)
C3A H3A 0.9400
C4A C5A 1.385(11)
C4A H4A 0.9400
C5A C6A 1.397(11)
C5A H5A 0.9400
C6A H6A 0.9400
C7 O1 1.221(6)
C7 N1 1.362(7)
C7 C8 1.502(7)
C8 C12 1.384(7)
C8 C9 1.397(7)
C9 C10 1.388(8)
C9 H9 0.9400
C10 C11 1.387(7)
C10 H10 0.9400
C11 N2 1.361(7)
C11 H11 0.9400
C12 N2 1.346(7)
C12 H12 0.9400
C13 N3 1.353(7)
C13 C14 1.391(8)
C13 H13 0.9400
C14 C15 1.383(8)
C14 H14 0.9400
C15 C16 1.392(8)
C15 H15 0.9400
C16 C17 1.385(7)
C16 H16 0.9400
C17 N3 1.365(7)
C17 C18 1.475(7)
C18 N4 1.365(7)
C18 C19 1.386(7)
C19 C20 1.390(8)
C19 H19 0.9400
C20 C21 1.387(8)
C20 H20 0.9400
C21 C22 1.378(8)
C21 H21 0.9400
C22 N4 1.349(7)
C22 H22 0.9400
C23 O2 1.145(6)
C23 Re1 1.934(5)
C24 O3 1.152(7)
C24 Re1 1.933(6)
C25 O4 1.153(6)
C25 Re1 1.915(5)
C26 F3 1.332(6)
C26 F2 1.335(6)
C26 F4 1.341(6)
C26 S1 1.823(6)
N1 H1 0.8700
N2 Re1 2.208(4)
N3 Re1 2.167(4)
N4 Re1 2.175(4)
O5 S1 1.449(4)
O6 S1 1.448(4)
O7 S1 1.443(4)
